data_7038187
loop_
_publ_author_name
'Farrell, Kevin'
'Melle, Philipp'
'Gossage, Robert A.'
'M\"uller-Bunz, Helge'
'Albrecht, Martin'

_publ_section_title
;
 Transfer hydrogenation with abnormal dicarbene rhodium(iii) complexes
 containing ancillary and modular poly-pyridine ligands.
;
_journal_issue 11
_journal_name_full 'Dalton transactions (Cambridge, England : 2003)'
_journal_page_first 4570
_journal_page_last 4579
_journal_paper_doi 10.1039/c5dt04656d
_journal_volume 45
_journal_year 2016
_chemical_formula_moiety 'C27 H36 I2 N6 Rh, I, C H2 Cl2'
_chemical_formula_sum 'C28 H38 Cl2 I3 N6 Rh'
_chemical_formula_weight 1013.15
_chemical_name_systematic
; 
 ? 
;
_space_group_IT_number 14
_symmetry_cell_setting monoclinic
_symmetry_space_group_name_Hall '-P 2ybc'
_symmetry_space_group_name_H-M 'P 1 21/c 1'
_atom_sites_solution_hydrogens geom
_atom_sites_solution_primary direct
_atom_sites_solution_secondary difmap
_audit_creation_method SHELXL-97
_audit_update_record
;
2016-01-11 deposited with the CCDC.
2016-01-28 downloaded from the CCDC.
;
_cell_angle_alpha 90.00
_cell_angle_beta 108.238(1)
_cell_angle_gamma 90.00
_cell_formula_units_Z 4
_cell_length_a 11.0534(1)
_cell_length_b 33.3241(3)
_cell_length_c 10.6127(1)
_cell_measurement_reflns_used 27370
_cell_measurement_temperature 100(2)
_cell_measurement_theta_max 76.1800
_cell_measurement_theta_min 4.5780
_cell_volume 3712.75(6)
_computing_cell_refinement
; 
CrysAlisPro, Agilent Technologies, 
Version 1.171.36.24a (release 19-12-2012 CrysAlis171 .NET) 
(compiled Dec 19 2012,11:08:27) 
;
_computing_data_collection
; 
CrysAlisPro, Agilent Technologies, 
Version 1.171.36.24a (release 19-12-2012 CrysAlis171 .NET) 
(compiled Dec 19 2012,11:08:27) 
;
_computing_data_reduction
; 
CrysAlisPro, Agilent Technologies, 
Version 1.171.36.24a (release 19-12-2012 CrysAlis171 .NET) 
(compiled Dec 19 2012,11:08:27) 
;
_computing_structure_refinement 'SHELXL-97 (Sheldrick, 1997)'
_computing_structure_solution 'SHELXS-97 (Sheldrick, 1990)'
_diffrn_ambient_temperature 100(2)
_diffrn_detector_area_resol_mean 10.3196
_diffrn_measured_fraction_theta_full 0.989
_diffrn_measured_fraction_theta_max 0.989
_diffrn_measurement_device_type 'SuperNova, Dual, Cu at zero, Atlas'
_diffrn_measurement_method '\w scans'
_diffrn_radiation_monochromator graphite
_diffrn_radiation_source 'fine-focus sealed tube'
_diffrn_radiation_type CuK\a
_diffrn_radiation_wavelength 1.54184
_diffrn_reflns_av_R_equivalents 0.0510
_diffrn_reflns_av_sigmaI/netI 0.0226
_diffrn_reflns_limit_h_max 13
_diffrn_reflns_limit_h_min -10
_diffrn_reflns_limit_k_max 41
_diffrn_reflns_limit_k_min -41
_diffrn_reflns_limit_l_max 13
_diffrn_reflns_limit_l_min -13
_diffrn_reflns_number 55077
_diffrn_reflns_theta_full 76.95
_diffrn_reflns_theta_max 76.95
_diffrn_reflns_theta_min 4.21
_exptl_absorpt_coefficient_mu 24.829
_exptl_absorpt_correction_T_max 0.476
_exptl_absorpt_correction_T_min 0.156
_exptl_absorpt_correction_type analytical
_exptl_absorpt_process_details
; 
CrysAlisPro, Agilent Technologies, 
Version 1.171.36.24a (release 19-12-2012 CrysAlis171 .NET) 
(compiled Dec 19 2012,11:08:27) 
Analytical numeric absorption correction using a multifaceted crystal 
model based on expressions derived by R.C. Clark & J.S. Reid. 
(Clark, R. C. & Reid, J. S. (1995). Acta Cryst. A51, 887-897) 
;
_exptl_crystal_colour 'clear orange'
_exptl_crystal_density_diffrn 1.813
_exptl_crystal_density_method 'not measured'
_exptl_crystal_description plate
_exptl_crystal_F_000 1944
_exptl_crystal_recrystallization_method 'Re-crystallisation from solvent: Dichloromethane'
_exptl_crystal_size_max 0.1373
_exptl_crystal_size_mid 0.1207
_exptl_crystal_size_min 0.0386
_refine_diff_density_max 2.214
_refine_diff_density_min -1.285
_refine_diff_density_rms 0.145
_refine_ls_extinction_method none
_refine_ls_goodness_of_fit_ref 1.058
_refine_ls_hydrogen_treatment constr
_refine_ls_matrix_type full
_refine_ls_number_parameters 369
_refine_ls_number_reflns 7742
_refine_ls_number_restraints 6
_refine_ls_restrained_S_all 1.058
_refine_ls_R_factor_all 0.0452
_refine_ls_R_factor_gt 0.0420
_refine_ls_shift/su_max 0.001
_refine_ls_shift/su_mean 0.000
_refine_ls_structure_factor_coef Fsqd
_refine_ls_weighting_details 'calc w=1/[\s^2^(Fo^2^)+(0.0703P)^2^+9.0435P] where P=(Fo^2^+2Fc^2^)/3'
_refine_ls_weighting_scheme calc
_refine_ls_wR_factor_gt 0.1120
_refine_ls_wR_factor_ref 0.1150
_reflns_number_gt 7158
_reflns_number_total 7742
_reflns_threshold_expression >2sigma(I)
_cod_data_source_file c5dt04656d2.cif
_cod_data_source_block alb345_2b
_cod_depositor_comments 'Adding full bibliography for 7038185--7038187.cif.'
_cod_original_sg_symbol_H-M 'P 21/c'
_cod_database_code 7038187

loop_
_symmetry_equiv_pos_as_xyz
'x, y, z'
'-x, y+1/2, -z+1/2'
'-x, -y, -z'
'x, -y-1/2, z-1/2'

loop_
_atom_site_label
_atom_site_type_symbol
_atom_site_fract_x
_atom_site_fract_y
_atom_site_fract_z
_atom_site_U_iso_or_equiv
_atom_site_adp_type
_atom_site_occupancy
_atom_site_symmetry_multiplicity
_atom_site_calc_flag
_atom_site_refinement_flags
_atom_site_disorder_assembly
_atom_site_disorder_group
Rh Rh 0.39461(3) 0.641745(9) 0.40092(3) 0.02697(9) Uani 1 1 d . . .
I1 I 0.19791(3) 0.660647(9) 0.18491(3) 0.03459(9) Uani 1 1 d . . .
I2 I 0.57496(3) 0.628494(10) 0.62945(3) 0.03843(10) Uani 1 1 d . . .
C1 C 0.3506(5) 0.58272(14) 0.3759(5) 0.0291(9) Uani 1 1 d . . .
C2 C 0.3175(5) 0.55397(13) 0.4497(5) 0.0297(9) Uani 1 1 d . . .
H2 H 0.3079 0.5581 0.5346 0.036 Uiso 1 1 calc R . .
N1 N 0.2998(4) 0.51741(11) 0.3818(4) 0.0291(8) Uani 1 1 d . . .
C3 C 0.2538(5) 0.47975(14) 0.4254(5) 0.0335(10) Uani 1 1 d . . .
H3 H 0.2490 0.4587 0.3568 0.040 Uiso 1 1 calc R . .
C4 C 0.3464(5) 0.46590(16) 0.5540(6) 0.0385(11) Uani 1 1 d . . .
H4A H 0.4316 0.4637 0.5446 0.058 Uiso 1 1 calc R . .
H4B H 0.3199 0.4396 0.5775 0.058 Uiso 1 1 calc R . .
H4C H 0.3482 0.4853 0.6240 0.058 Uiso 1 1 calc R . .
C5 C 0.1206(5) 0.48644(18) 0.4332(7) 0.0456(13) Uani 1 1 d . . .
H5A H 0.1246 0.5044 0.5076 0.068 Uiso 1 1 calc R . .
H5B H 0.0838 0.4607 0.4467 0.068 Uiso 1 1 calc R . .
H5C H 0.0672 0.4986 0.3504 0.068 Uiso 1 1 calc R . .
C6 C 0.3248(5) 0.52254(14) 0.2678(5) 0.0297(9) Uani 1 1 d . . .
C7 C 0.3280(6) 0.49106(15) 0.1691(5) 0.0385(11) Uani 1 1 d . . .
H7A H 0.2788 0.5001 0.0799 0.058 Uiso 1 1 calc R . .
H7B H 0.2908 0.4662 0.1898 0.058 Uiso 1 1 calc R . .
H7C H 0.4164 0.4862 0.1726 0.058 Uiso 1 1 calc R . .
N2 N 0.3545(4) 0.56156(11) 0.2616(4) 0.0286(8) Uani 1 1 d . . .
C8 C 0.3887(5) 0.57914(14) 0.1524(5) 0.0321(10) Uani 1 1 d . . .
H8A H 0.4005 0.5577 0.0926 0.039 Uiso 1 1 calc R . .
H8B H 0.3198 0.5972 0.1007 0.039 Uiso 1 1 calc R . .
N3 N 0.5051(4) 0.60148(12) 0.2052(4) 0.0308(8) Uani 1 1 d . . .
C9 C 0.5228(5) 0.62968(13) 0.3070(5) 0.0308(9) Uani 1 1 d . . .
C10 C 0.6435(5) 0.64308(15) 0.3266(6) 0.0371(11) Uani 1 1 d . A .
H10 H 0.6863 0.6625 0.3905 0.045 Uiso 1 1 calc R . .
N4 N 0.6941(4) 0.62400(13) 0.2390(5) 0.0373(9) Uani 1 1 d . . .
C11A C 0.8354(10) 0.6294(3) 0.2464(12) 0.031(2) Uiso 0.562(18) 1 d PD A 1
H11A H 0.8412 0.6242 0.1557 0.038 Uiso 0.562(18) 1 calc PR A 1
C12A C 0.9185(10) 0.5997(3) 0.3374(10) 0.042(3) Uiso 0.562(18) 1 d PD A 1
H12A H 0.9147 0.6039 0.4275 0.063 Uiso 0.562(18) 1 calc PR A 1
H12B H 1.0064 0.6031 0.3369 0.063 Uiso 0.562(18) 1 calc PR A 1
H12C H 0.8892 0.5725 0.3079 0.063 Uiso 0.562(18) 1 calc PR A 1
C13A C 0.8774(13) 0.6717(4) 0.2822(15) 0.063(4) Uiso 0.562(18) 1 d PD A 1
H13A H 0.8171 0.6901 0.2224 0.095 Uiso 0.562(18) 1 calc PR A 1
H13B H 0.9623 0.6756 0.2736 0.095 Uiso 0.562(18) 1 calc PR A 1
H13C H 0.8803 0.6770 0.3739 0.095 Uiso 0.562(18) 1 calc PR A 1
C11B C 0.8110(14) 0.6318(4) 0.2063(17) 0.039(4) Uiso 0.438(18) 1 d PD A 2
H11B H 0.8183 0.6139 0.1335 0.047 Uiso 0.438(18) 1 calc PR A 2
C12B C 0.9127(18) 0.6235(7) 0.3329(18) 0.072(6) Uiso 0.438(18) 1 d PD A 2
H12D H 0.9962 0.6276 0.3209 0.109 Uiso 0.438(18) 1 calc PR A 2
H12E H 0.9057 0.5957 0.3596 0.109 Uiso 0.438(18) 1 calc PR A 2
H12F H 0.9034 0.6417 0.4018 0.109 Uiso 0.438(18) 1 calc PR A 2
C13B C 0.828(2) 0.6745(6) 0.177(3) 0.086(7) Uiso 0.438(18) 1 d PD A 2
H13D H 0.8242 0.6911 0.2520 0.129 Uiso 0.438(18) 1 calc PR A 2
H13E H 0.7596 0.6826 0.0971 0.129 Uiso 0.438(18) 1 calc PR A 2
H13F H 0.9105 0.6781 0.1628 0.129 Uiso 0.438(18) 1 calc PR A 2
C14 C 0.6090(5) 0.59810(15) 0.1655(6) 0.0364(11) Uani 1 1 d . A .
C15 C 0.6220(6) 0.57129(17) 0.0588(6) 0.0434(12) Uani 1 1 d . . .
H15A H 0.6907 0.5811 0.0268 0.065 Uiso 1 1 calc R A .
H15B H 0.5418 0.5710 -0.0147 0.065 Uiso 1 1 calc R . .
H15C H 0.6420 0.5440 0.0938 0.065 Uiso 1 1 calc R . .
N5 N 0.2756(4) 0.66035(11) 0.5157(4) 0.0301(8) Uani 1 1 d . . .
C16 C 0.2066(5) 0.63634(15) 0.5679(6) 0.0352(10) Uani 1 1 d . . .
H16 H 0.2045 0.6085 0.5488 0.042 Uiso 1 1 calc R . .
C17 C 0.1383(5) 0.65015(17) 0.6480(6) 0.0398(11) Uani 1 1 d . . .
H17 H 0.0925 0.6320 0.6849 0.048 Uiso 1 1 calc R . .
C18 C 0.1376(5) 0.69116(17) 0.6740(6) 0.0411(12) Uani 1 1 d . . .
C21 C 0.0619(7) 0.7078(2) 0.7589(8) 0.0572(17) Uani 1 1 d . . .
H21A H 0.0720 0.7370 0.7654 0.086 Uiso 1 1 calc R . .
H21B H 0.0930 0.6960 0.8478 0.086 Uiso 1 1 calc R . .
H21C H -0.0284 0.7011 0.7185 0.086 Uiso 1 1 calc R . .
C19 C 0.2106(5) 0.71581(16) 0.6217(6) 0.0387(11) Uani 1 1 d . . .
H19 H 0.2138 0.7438 0.6389 0.046 Uiso 1 1 calc R . .
C20 C 0.2792(5) 0.69986(14) 0.5442(5) 0.0315(9) Uani 1 1 d . . .
C22 C 0.3596(5) 0.72463(14) 0.4860(5) 0.0334(10) Uani 1 1 d . . .
C23 C 0.3661(6) 0.76630(15) 0.4968(5) 0.0383(11) Uani 1 1 d . . .
H23 H 0.3220 0.7797 0.5483 0.046 Uiso 1 1 calc R . .
C24 C 0.4362(6) 0.78839(15) 0.4336(6) 0.0394(11) Uani 1 1 d . . .
C27 C 0.4414(7) 0.83350(17) 0.4391(7) 0.0525(16) Uani 1 1 d . . .
H27A H 0.3570 0.8441 0.4329 0.079 Uiso 1 1 calc R . .
H27B H 0.4674 0.8437 0.3649 0.079 Uiso 1 1 calc R . .
H27C H 0.5031 0.8421 0.5231 0.079 Uiso 1 1 calc R . .
C25 C 0.5020(6) 0.76730(15) 0.3623(6) 0.0397(11) Uani 1 1 d . . .
H25 H 0.5518 0.7811 0.3178 0.048 Uiso 1 1 calc R . .
C26 C 0.4937(5) 0.72589(15) 0.3574(5) 0.0366(11) Uani 1 1 d . . .
H26 H 0.5385 0.7118 0.3081 0.044 Uiso 1 1 calc R . .
N6 N 0.4262(4) 0.70488(12) 0.4182(4) 0.0319(8) Uani 1 1 d . . .
I3 I 0.26607(4) 0.543066(11) 0.80495(3) 0.04746(11) Uani 1 1 d . . .
C28 C 0.0240(7) 0.5708(2) 0.9714(9) 0.068(2) Uani 1 1 d . . .
H28A H 0.0534 0.5516 0.9160 0.082 Uiso 1 1 calc R . .
H28B H 0.0963 0.5887 1.0159 0.082 Uiso 1 1 calc R . .
Cl1 Cl -0.10257(17) 0.59990(6) 0.8682(2) 0.0658(4) Uani 1 1 d . . .
Cl2 Cl -0.0217(2) 0.54408(7) 1.0925(2) 0.0763(6) Uani 1 1 d . . .

loop_
_atom_site_aniso_label
_atom_site_aniso_U_11
_atom_site_aniso_U_22
_atom_site_aniso_U_33
_atom_site_aniso_U_23
_atom_site_aniso_U_13
_atom_site_aniso_U_12
Rh 0.03294(18) 0.02280(17) 0.03078(18) -0.00261(12) 0.01805(14) -0.00004(11)
I1 0.03937(17) 0.03177(16) 0.03730(17) 0.00415(11) 0.01874(13) 0.00108(11)
I2 0.03993(18) 0.04063(18) 0.03587(17) -0.00559(12) 0.01353(13) 0.00327(12)
C1 0.034(2) 0.029(2) 0.029(2) -0.0023(17) 0.0156(18) 0.0033(17)
C2 0.039(2) 0.025(2) 0.031(2) -0.0036(17) 0.0182(19) -0.0001(17)
N1 0.037(2) 0.0241(18) 0.0300(19) -0.0015(15) 0.0159(16) 0.0000(14)
C3 0.043(3) 0.025(2) 0.037(3) -0.0014(18) 0.019(2) -0.0052(18)
C4 0.044(3) 0.033(2) 0.044(3) 0.006(2) 0.021(2) 0.004(2)
C5 0.037(3) 0.045(3) 0.058(4) 0.007(3) 0.019(3) -0.004(2)
C6 0.036(2) 0.027(2) 0.031(2) -0.0019(17) 0.0161(19) 0.0003(17)
C7 0.058(3) 0.029(2) 0.035(3) -0.0066(19) 0.024(2) -0.003(2)
N2 0.036(2) 0.0258(18) 0.0293(19) -0.0027(15) 0.0185(16) -0.0008(14)
C8 0.042(3) 0.032(2) 0.030(2) 0.0016(18) 0.021(2) -0.0004(19)
N3 0.039(2) 0.0265(18) 0.035(2) -0.0007(16) 0.0228(17) 0.0026(15)
C9 0.037(2) 0.024(2) 0.037(2) -0.0015(17) 0.018(2) 0.0013(17)
C10 0.041(3) 0.034(2) 0.046(3) -0.005(2) 0.026(2) -0.0019(19)
N4 0.040(2) 0.035(2) 0.049(3) -0.0017(18) 0.031(2) 0.0010(17)
C14 0.047(3) 0.030(2) 0.043(3) 0.003(2) 0.030(2) 0.004(2)
C15 0.056(3) 0.038(3) 0.050(3) -0.001(2) 0.037(3) 0.006(2)
N5 0.034(2) 0.0255(19) 0.035(2) -0.0033(15) 0.0173(17) 0.0003(14)
C16 0.037(3) 0.032(2) 0.045(3) -0.001(2) 0.025(2) 0.0003(19)
C17 0.044(3) 0.039(3) 0.047(3) -0.004(2) 0.028(2) 0.000(2)
C18 0.043(3) 0.042(3) 0.047(3) -0.008(2) 0.027(2) 0.002(2)
C21 0.069(4) 0.048(3) 0.075(4) -0.014(3) 0.052(4) -0.005(3)
C19 0.047(3) 0.035(3) 0.040(3) -0.005(2) 0.023(2) 0.000(2)
C20 0.036(2) 0.030(2) 0.034(2) -0.0059(18) 0.019(2) 0.0024(18)
C22 0.044(3) 0.028(2) 0.035(2) -0.0042(18) 0.021(2) -0.0016(18)
C23 0.058(3) 0.030(2) 0.035(3) -0.0052(19) 0.027(2) 0.000(2)
C24 0.056(3) 0.030(2) 0.039(3) -0.007(2) 0.026(2) -0.006(2)
C27 0.080(4) 0.032(3) 0.061(4) -0.010(3) 0.044(4) -0.010(3)
C25 0.055(3) 0.028(2) 0.042(3) -0.004(2) 0.025(2) -0.007(2)
C26 0.047(3) 0.029(2) 0.042(3) -0.003(2) 0.025(2) -0.005(2)
N6 0.041(2) 0.0232(18) 0.038(2) -0.0050(15) 0.0214(18) -0.0006(15)
I3 0.0670(2) 0.0461(2) 0.03408(18) -0.00082(13) 0.02278(16) 0.00362(16)
C28 0.048(4) 0.065(4) 0.092(6) -0.026(4) 0.022(4) -0.010(3)
Cl1 0.0580(9) 0.0581(9) 0.0766(11) 0.0038(8) 0.0145(8) -0.0069(7)
Cl2 0.0816(12) 0.0801(13) 0.0631(11) -0.0027(9) 0.0170(9) 0.0286(10)

loop_
_atom_type_symbol
_atom_type_description
_atom_type_scat_dispersion_real
_atom_type_scat_dispersion_imag
_atom_type_scat_source
C C 0.0181 0.0091 'International Tables Vol C Tables 4.2.6.8 and 6.1.1.4'
H H 0.0000 0.0000 'International Tables Vol C Tables 4.2.6.8 and 6.1.1.4'
Cl Cl 0.3639 0.7018 'International Tables Vol C Tables 4.2.6.8 and 6.1.1.4'
I I -0.3257 6.8362 'International Tables Vol C Tables 4.2.6.8 and 6.1.1.4'
N N 0.0311 0.0180 'International Tables Vol C Tables 4.2.6.8 and 6.1.1.4'
Rh Rh 0.0927 3.6045 'International Tables Vol C Tables 4.2.6.8 and 6.1.1.4'

loop_
_geom_angle_atom_site_label_1
_geom_angle_atom_site_label_2
_geom_angle_atom_site_label_3
_geom_angle
C9 Rh C1 85.31(18)
C9 Rh N6 96.79(17)
C1 Rh N6 175.56(18)
C9 Rh N5 172.45(18)
C1 Rh N5 100.99(17)
N6 Rh N5 77.22(15)
C9 Rh I2 88.60(15)
C1 Rh I2 92.26(14)
N6 Rh I2 91.70(12)
N5 Rh I2 87.00(11)
C9 Rh I1 97.52(15)
C1 Rh I1 91.07(14)
N6 Rh I1 84.79(12)
N5 Rh I1 86.61(11)
I2 Rh I1 173.258(16)
C2 C1 N2 103.2(4)
C2 C1 Rh 135.0(4)
N2 C1 Rh 121.8(3)
C1 C2 N1 109.7(4)
C1 C2 H2 125.2
N1 C2 H2 125.2
C6 N1 C2 108.7(4)
C6 N1 C3 125.5(4)
C2 N1 C3 125.7(4)
N1 C3 C4 110.0(4)
N1 C3 C5 109.0(4)
C4 C3 C5 113.1(5)
N1 C3 H3 108.2
C4 C3 H3 108.2
C5 C3 H3 108.2
C3 C4 H4A 109.5
C3 C4 H4B 109.5
H4A C4 H4B 109.5
C3 C4 H4C 109.5
H4A C4 H4C 109.5
H4B C4 H4C 109.5
C3 C5 H5A 109.5
C3 C5 H5B 109.5
H5A C5 H5B 109.5
C3 C5 H5C 109.5
H5A C5 H5C 109.5
H5B C5 H5C 109.5
N1 C6 N2 106.9(4)
N1 C6 C7 127.2(4)
N2 C6 C7 125.8(4)
C6 C7 H7A 109.5
C6 C7 H7B 109.5
H7A C7 H7B 109.5
C6 C7 H7C 109.5
H7A C7 H7C 109.5
H7B C7 H7C 109.5
C6 N2 C1 111.5(4)
C6 N2 C8 123.9(4)
C1 N2 C8 124.7(4)
N3 C8 N2 108.8(4)
N3 C8 H8A 109.9
N2 C8 H8A 109.9
N3 C8 H8B 109.9
N2 C8 H8B 109.9
H8A C8 H8B 108.3
C14 N3 C9 111.8(4)
C14 N3 C8 125.5(4)
C9 N3 C8 122.7(4)
C10 C9 N3 103.4(4)
C10 C9 Rh 131.9(4)
N3 C9 Rh 124.6(3)
C9 C10 N4 109.3(5)
C9 C10 H10 125.4
N4 C10 H10 125.4
C14 N4 C10 109.3(4)
C14 N4 C11B 119.4(7)
C10 N4 C11B 130.7(7)
C14 N4 C11A 128.4(5)
C10 N4 C11A 121.8(6)
C12A C11A C13A 112.6(10)
C12A C11A N4 111.4(8)
C13A C11A N4 110.5(8)
C12A C11A H11A 107.4
C13A C11A H11A 107.4
N4 C11A H11A 107.4
N4 C11B C13B 113.5(13)
N4 C11B C12B 103.1(13)
C13B C11B C12B 105.1(16)
N4 C11B H11B 111.5
C13B C11B H11B 111.5
C12B C11B H11B 111.5
C11B C12B H12D 109.5
C11B C12B H12E 109.5
H12D C12B H12E 109.5
C11B C12B H12F 109.5
H12D C12B H12F 109.5
H12E C12B H12F 109.5
C11B C13B H13D 109.5
C11B C13B H13E 109.5
H13D C13B H13E 109.5
C11B C13B H13F 109.5
H13D C13B H13F 109.5
H13E C13B H13F 109.5
N4 C14 N3 106.1(4)
N4 C14 C15 128.1(5)
N3 C14 C15 125.8(5)
C14 C15 H15A 109.5
C14 C15 H15B 109.5
H15A C15 H15B 109.5
C14 C15 H15C 109.5
H15A C15 H15C 109.5
H15B C15 H15C 109.5
C16 N5 C20 118.1(4)
C16 N5 Rh 126.3(3)
C20 N5 Rh 115.4(3)
N5 C16 C17 123.2(5)
N5 C16 H16 118.4
C17 C16 H16 118.4
C16 C17 C18 119.1(5)
C16 C17 H17 120.4
C18 C17 H17 120.4
C19 C18 C17 117.5(5)
C19 C18 C21 121.5(5)
C17 C18 C21 121.0(5)
C18 C21 H21A 109.5
C18 C21 H21B 109.5
H21A C21 H21B 109.5
C18 C21 H21C 109.5
H21A C21 H21C 109.5
H21B C21 H21C 109.5
C18 C19 C20 120.4(5)
C18 C19 H19 119.8
C20 C19 H19 119.8
N5 C20 C19 121.5(5)
N5 C20 C22 115.5(4)
C19 C20 C22 123.0(4)
N6 C22 C23 120.5(5)
N6 C22 C20 116.6(4)
C23 C22 C20 122.9(4)
C24 C23 C22 120.8(5)
C24 C23 H23 119.6
C22 C23 H23 119.6
C23 C24 C25 117.5(5)
C23 C24 C27 122.1(5)
C25 C24 C27 120.4(5)
C24 C27 H27A 109.5
C24 C27 H27B 109.5
H27A C27 H27B 109.5
C24 C27 H27C 109.5
H27A C27 H27C 109.5
H27B C27 H27C 109.5
C26 C25 C24 119.0(5)
C26 C25 H25 120.5
C24 C25 H25 120.5
N6 C26 C25 123.3(5)
N6 C26 H26 118.4
C25 C26 H26 118.4
C26 N6 C22 119.0(4)
C26 N6 Rh 125.5(3)
C22 N6 Rh 115.2(3)
Cl2 C28 Cl1 112.1(4)
Cl2 C28 H28A 109.2
Cl1 C28 H28A 109.2
Cl2 C28 H28B 109.2
Cl1 C28 H28B 109.2
H28A C28 H28B 107.9

loop_
_geom_bond_atom_site_label_1
_geom_bond_atom_site_label_2
_geom_bond_distance
Rh C9 2.011(5)
Rh C1 2.024(5)
Rh N6 2.131(4)
Rh N5 2.145(4)
Rh I2 2.6505(5)
Rh I1 2.6943(5)
C1 C2 1.359(7)
C1 N2 1.415(6)
C2 N1 1.398(6)
C2 H2 0.9500
N1 C6 1.334(6)
N1 C3 1.481(6)
C3 C4 1.500(7)
C3 C5 1.517(7)
C3 H3 1.0000
C4 H4A 0.9800
C4 H4B 0.9800
C4 H4C 0.9800
C5 H5A 0.9800
C5 H5B 0.9800
C5 H5C 0.9800
C6 N2 1.348(6)
C6 C7 1.490(6)
C7 H7A 0.9800
C7 H7B 0.9800
C7 H7C 0.9800
N2 C8 1.450(6)
C8 N3 1.440(6)
C8 H8A 0.9900
C8 H8B 0.9900
N3 C14 1.346(6)
N3 C9 1.399(6)
C9 C10 1.360(7)
C10 N4 1.381(6)
C10 H10 0.9500
N4 C14 1.334(7)
N4 C11B 1.463(15)
N4 C11A 1.549(11)
C11A C12A 1.483(12)
C11A C13A 1.494(12)
C11A H11A 1.0000
C12A H12A 0.9800
C12A H12B 0.9800
C12A H12C 0.9800
C13A H13A 0.9800
C13A H13B 0.9800
C13A H13C 0.9800
C11B C13B 1.479(15)
C11B C12B 1.484(15)
C11B H11B 1.0000
C12B H12D 0.9800
C12B H12E 0.9800
C12B H12F 0.9800
C13B H13D 0.9800
C13B H13E 0.9800
C13B H13F 0.9800
C14 C15 1.484(7)
C15 H15A 0.9800
C15 H15B 0.9800
C15 H15C 0.9800
N5 C16 1.339(6)
N5 C20 1.349(6)
C16 C17 1.380(7)
C16 H16 0.9500
C17 C18 1.395(8)
C17 H17 0.9500
C18 C19 1.384(8)
C18 C21 1.514(7)
C21 H21A 0.9800
C21 H21B 0.9800
C21 H21C 0.9800
C19 C20 1.387(7)
C19 H19 0.9500
C20 C22 1.481(7)
C22 N6 1.351(6)
C22 C23 1.393(7)
C23 C24 1.385(7)
C23 H23 0.9500
C24 C25 1.392(7)
C24 C27 1.505(7)
C27 H27A 0.9800
C27 H27B 0.9800
C27 H27C 0.9800
C25 C26 1.383(7)
C25 H25 0.9500
C26 N6 1.328(6)
C26 H26 0.9500
C28 Cl2 1.763(9)
C28 Cl1 1.771(9)
C28 H28A 0.9900
C28 H28B 0.9900

loop_
_geom_torsion_atom_site_label_1
_geom_torsion_atom_site_label_2
_geom_torsion_atom_site_label_3
_geom_torsion_atom_site_label_4
_geom_torsion
C9 Rh C1 C2 142.8(5)
N5 Rh C1 C2 -33.0(5)
I2 Rh C1 C2 54.4(5)
I1 Rh C1 C2 -119.8(5)
C9 Rh C1 N2 -34.7(4)
N5 Rh C1 N2 149.5(4)
I2 Rh C1 N2 -123.1(4)
I1 Rh C1 N2 62.8(4)
N2 C1 C2 N1 -1.2(5)
Rh C1 C2 N1 -179.0(4)
C1 C2 N1 C6 1.7(6)
C1 C2 N1 C3 -175.1(4)
C6 N1 C3 C4 120.7(5)
C2 N1 C3 C4 -63.0(6)
C6 N1 C3 C5 -114.7(5)
C2 N1 C3 C5 61.6(6)
C2 N1 C6 N2 -1.5(5)
C3 N1 C6 N2 175.4(4)
C2 N1 C6 C7 174.9(5)
C3 N1 C6 C7 -8.3(8)
N1 C6 N2 C1 0.8(5)
C7 C6 N2 C1 -175.7(5)
N1 C6 N2 C8 179.6(4)
C7 C6 N2 C8 3.2(8)
C2 C1 N2 C6 0.3(5)
Rh C1 N2 C6 178.4(3)
C2 C1 N2 C8 -178.5(4)
Rh C1 N2 C8 -0.4(6)
C6 N2 C8 N3 -129.7(5)
C1 N2 C8 N3 49.0(6)
N2 C8 N3 C14 129.5(5)
N2 C8 N3 C9 -50.1(6)
C14 N3 C9 C10 -0.1(6)
C8 N3 C9 C10 179.5(4)
C14 N3 C9 Rh -176.7(4)
C8 N3 C9 Rh 3.0(6)
C1 Rh C9 C10 -141.2(5)
N6 Rh C9 C10 42.8(5)
I2 Rh C9 C10 -48.8(5)
I1 Rh C9 C10 128.4(5)
C1 Rh C9 N3 34.3(4)
N6 Rh C9 N3 -141.8(4)
I2 Rh C9 N3 126.7(4)
I1 Rh C9 N3 -56.2(4)
N3 C9 C10 N4 0.8(6)
Rh C9 C10 N4 176.9(4)
C9 C10 N4 C14 -1.2(6)
C9 C10 N4 C11B 169.7(9)
C9 C10 N4 C11A -173.4(6)
C14 N4 C11A C12A -82.3(11)
C10 N4 C11A C12A 88.2(9)
C14 N4 C11A C13A 151.7(8)
C10 N4 C11A C13A -37.7(12)
C14 N4 C11B C13B 121.3(14)
C10 N4 C11B C13B -48.8(18)
C14 N4 C11B C12B -125.5(12)
C10 N4 C11B C12B 64.4(14)
C10 N4 C14 N3 1.0(6)
C11B N4 C14 N3 -171.0(8)
C11A N4 C14 N3 172.6(7)
C10 N4 C14 C15 179.8(5)
C11B N4 C14 C15 7.7(10)
C11A N4 C14 C15 -8.7(10)
C9 N3 C14 N4 -0.6(6)
C8 N3 C14 N4 179.8(4)
C9 N3 C14 C15 -179.3(5)
C8 N3 C14 C15 1.0(8)
C1 Rh N5 C16 7.7(5)
N6 Rh N5 C16 -176.4(5)
I2 Rh N5 C16 -84.0(4)
I1 Rh N5 C16 98.1(4)
C1 Rh N5 C20 -177.1(4)
N6 Rh N5 C20 -1.2(4)
I2 Rh N5 C20 91.2(4)
I1 Rh N5 C20 -86.6(4)
C20 N5 C16 C17 0.6(8)
Rh N5 C16 C17 175.7(4)
N5 C16 C17 C18 1.8(9)
C16 C17 C18 C19 -2.7(9)
C16 C17 C18 C21 178.7(6)
C17 C18 C19 C20 1.3(9)
C21 C18 C19 C20 180.0(6)
C16 N5 C20 C19 -2.0(8)
Rh N5 C20 C19 -177.7(4)
C16 N5 C20 C22 178.7(5)
Rh N5 C20 C22 3.0(6)
C18 C19 C20 N5 1.0(9)
C18 C19 C20 C22 -179.7(5)
N5 C20 C22 N6 -4.0(7)
C19 C20 C22 N6 176.8(5)
N5 C20 C22 C23 174.9(5)
C19 C20 C22 C23 -4.4(9)
N6 C22 C23 C24 2.9(9)
C20 C22 C23 C24 -175.8(5)
C22 C23 C24 C25 -1.7(9)
C22 C23 C24 C27 177.7(6)
C23 C24 C25 C26 0.4(9)
C27 C24 C25 C26 -179.0(6)
C24 C25 C26 N6 -0.4(9)
C25 C26 N6 C22 1.6(9)
C25 C26 N6 Rh 174.0(4)
C23 C22 N6 C26 -2.8(8)
C20 C22 N6 C26 176.0(5)
C23 C22 N6 Rh -176.0(4)
C20 C22 N6 Rh 2.9(6)
C9 Rh N6 C26 11.1(5)
N5 Rh N6 C26 -173.6(5)
I2 Rh N6 C26 99.8(4)
I1 Rh N6 C26 -85.9(4)
C9 Rh N6 C22 -176.3(4)
N5 Rh N6 C22 -1.0(4)
I2 Rh N6 C22 -87.5(4)
I1 Rh N6 C22 86.7(4)
